data_4113782
loop_
_publ_author_name
'Andrei N. Khlobystov'
'Matthew T. Brett'
'Alexander J. Blake'
'Neil R. Champness'
'Peter M. W. Gill'
'Darragh P. O'Neill'
'Simon J. Teat'
'Claire Wilson'
'Martin Schr\"oder'

_publ_contact_author_address
;
  School of Chemistry
  The University of Nottingham
  University Park
  Nottingham  NG7 2RD
  England
;
_publ_contact_author_email A.J.Blake@nottingham.ac.uk
_publ_contact_author_fax '0115 951 3563'
_publ_contact_author_name 'Dr A.J. Blake'
_publ_contact_author_phone '0115 951 3488'
_publ_section_title
;
 Stereoselective Association of Binuclear Metallacycles in Coordination
 Polymers
;
_journal_name_full 'Journal of the American Chemical Society'
_journal_page_first 6753
_journal_page_last 6761
_journal_paper_doi 10.1021/ja029048y
_journal_volume 125
_journal_year 2003
_chemical_formula_moiety 'C18 H12 Cd N2 2+, N2 O6 2-'
_chemical_formula_sum 'C18 H12 Cd N4 O6'
_chemical_formula_weight 492.72
_chemical_name_common Bipyph*Cd(NO3)2
_chemical_name_systematic
; 
 1-(2-Pyridyl)-4-(4-pyridylethynyl)benzene cadmium(II) bisnitrate complex 
;
_space_group_IT_number 14
_symmetry_cell_setting monoclinic
_symmetry_space_group_name_Hall '-P 2yn'
_symmetry_space_group_name_H-M 'P 1 21/n 1'
_atom_sites_solution_hydrogens 'all placed geometrically'
_atom_sites_solution_primary direct
_atom_sites_solution_secondary 'difference Fourier methods'
_audit_creation_method SHELXL-97
_cell_angle_alpha 90.00
_cell_angle_beta 99.674(2)
_cell_angle_gamma 90.00
_cell_formula_units_Z 4
_cell_length_a 8.5354(8)
_cell_length_b 15.0114(14)
_cell_length_c 14.7187(13)
_cell_measurement_reflns_used 2791
_cell_measurement_temperature 150(2)
_cell_measurement_theta_max 25.35
_cell_measurement_theta_min 2.70
_cell_volume 1859.1(3)
_computing_cell_refinement 'Bruker SAINT version 6.02a (Bruker, 2000)'
_computing_data_collection 'Bruker SMART version 5.054 (Bruker, 1998)'
_computing_data_reduction 'Bruker SAINT; Bruker SHELXTL (Bruker, 1997)'
_computing_molecular_graphics 'Bruker SHELXTL'
_computing_publication_material 'SHELXL-97; PLATON (Spek, 2001)'
_computing_structure_refinement 'SHELXL-97 (Sheldrick, 1997)'
_computing_structure_solution 'SHELXL-97 (Sheldrick, 1997)'
_diffrn_ambient_temperature 150(2)
_diffrn_measured_fraction_theta_full 0.971
_diffrn_measured_fraction_theta_max 0.896
_diffrn_measurement_device_type 'Bruker SMART1000 CCD area detector'
_diffrn_measurement_method omega
_diffrn_radiation_monochromator graphite
_diffrn_radiation_source 'normal-focus sealed tube'
_diffrn_radiation_type MoK\a
_diffrn_radiation_wavelength 0.71073
_diffrn_reflns_av_R_equivalents 0.043
_diffrn_reflns_av_sigmaI/netI 0.071
_diffrn_reflns_limit_h_max 11
_diffrn_reflns_limit_h_min -11
_diffrn_reflns_limit_k_max 19
_diffrn_reflns_limit_k_min -18
_diffrn_reflns_limit_l_max 19
_diffrn_reflns_limit_l_min -9
_diffrn_reflns_number 11414
_diffrn_reflns_theta_full 27.50
_diffrn_reflns_theta_max 28.62
_diffrn_reflns_theta_min 1.95
_diffrn_standards_decay_% none
_diffrn_standards_number 0
_exptl_absorpt_coefficient_mu 1.220
_exptl_absorpt_correction_T_max 0.862
_exptl_absorpt_correction_T_min 0.786
_exptl_absorpt_correction_type multi-scan
_exptl_absorpt_process_details 'SADABS (Bruker, 1999b)'
_exptl_crystal_colour colourless
_exptl_crystal_density_diffrn 1.760
_exptl_crystal_description block
_exptl_crystal_F_000 976
_exptl_crystal_size_max 0.25
_exptl_crystal_size_mid 0.13
_exptl_crystal_size_min 0.11
_refine_diff_density_max 0.60
_refine_diff_density_min -0.56
_refine_diff_density_rms 0.09
_refine_ls_extinction_method none
_refine_ls_goodness_of_fit_ref 0.856
_refine_ls_hydrogen_treatment 'riding model'
_refine_ls_matrix_type full
_refine_ls_number_parameters 262
_refine_ls_number_reflns 4278
_refine_ls_number_restraints 0
_refine_ls_restrained_S_all 0.856
_refine_ls_R_factor_all 0.0596
_refine_ls_R_factor_gt 0.0297
_refine_ls_shift/su_max 0.001
_refine_ls_shift/su_mean 0.000
_refine_ls_structure_factor_coef Fsqd
_refine_ls_weighting_details 'calc w=1/[\s^2^(Fo^2^)+(0.014P)^2^] where P=(Fo^2^+2Fc^2^)/3'
_refine_ls_weighting_scheme calc
_refine_ls_wR_factor_gt 0.0455
_refine_ls_wR_factor_ref 0.0508
_reflns_number_gt 2865
_reflns_number_total 4278
_reflns_threshold_expression >2sigma(I)
_cod_data_source_file ja029048ysi20021022_034217_8.cif
_cod_data_source_block (8)
_cod_depositor_comments
;
The following automatic conversions were performed:

'_atom_sites_solution_primary' value 'direct method' was changed to
'direct'.

Automatic conversion script
Id: cif_fix_values 6452 2018-10-05 10:23:21Z andrius 
;
_cod_database_code 4113782

loop_
_symmetry_equiv_pos_as_xyz
'x, y, z'
'-x+1/2, y+1/2, -z+1/2'
'-x, -y, -z'
'x-1/2, -y-1/2, z-1/2'

loop_
_atom_site_label
_atom_site_type_symbol
_atom_site_fract_x
_atom_site_fract_y
_atom_site_fract_z
_atom_site_U_iso_or_equiv
_atom_site_adp_type
_atom_site_occupancy
_atom_site_symmetry_multiplicity
_atom_site_calc_flag
_atom_site_refinement_flags
Cd1 Cd 0.52505(2) 0.418857(15) 0.603898(15) 0.02345(7) Uani 1 1 d .
N1 N 1.2872(3) 0.50930(17) 1.29861(16) 0.0257(6) Uani 1 1 d .
N10A N 0.6147(3) 0.26886(18) 0.51343(18) 0.0286(6) Uani 1 1 d .
N20A N 0.3267(3) 0.33365(16) 0.64760(16) 0.0220(6) Uani 1 1 d .
N20 N 0.2735(3) 0.54773(17) 0.57580(18) 0.0288(6) Uani 1 1 d .
O11 O 0.5061(2) 0.31911(13) 0.47340(13) 0.0281(5) Uani 1 1 d .
O12 O 0.6568(3) 0.20144(15) 0.47616(15) 0.0404(6) Uani 1 1 d .
O13 O 0.6801(2) 0.29001(14) 0.59501(14) 0.0303(5) Uani 1 1 d .
O21 O 0.3327(2) 0.53510(14) 0.65854(14) 0.0312(5) Uani 1 1 d .
O22 O 0.1612(2) 0.59739(15) 0.55183(15) 0.0438(6) Uani 1 1 d .
O23 O 0.3369(2) 0.50478(13) 0.51397(13) 0.0267(5) Uani 1 1 d .
C2 C 1.1351(3) 0.5152(2) 1.3082(2) 0.0337(8) Uani 1 1 d .
H2A H 1.1100 0.5424 1.3622 0.040 Uiso 1 1 calc R
C3 C 1.0120(4) 0.4834(2) 1.2429(2) 0.0379(9) Uani 1 1 d .
H3A H 0.9049 0.4891 1.2521 0.046 Uiso 1 1 calc R
C4 C 1.0469(4) 0.4433(2) 1.1641(2) 0.0306(8) Uani 1 1 d .
C5 C 1.2060(3) 0.43411(19) 1.1555(2) 0.0290(8) Uani 1 1 d .
H5A H 1.2349 0.4050 1.1034 0.035 Uiso 1 1 calc R
C6 C 1.3212(4) 0.4680(2) 1.2239(2) 0.0272(7) Uani 1 1 d .
H6A H 1.4295 0.4618 1.2175 0.033 Uiso 1 1 calc R
C7 C 0.9233(3) 0.4136(2) 1.0913(2) 0.0311(7) Uani 1 1 d .
C8 C 0.8247(4) 0.3924(2) 1.0284(2) 0.0299(8) Uani 1 1 d .
C9 C 0.7003(3) 0.3701(2) 0.9531(2) 0.0266(7) Uani 1 1 d .
C10 C 0.5447(3) 0.39452(19) 0.9581(2) 0.0290(8) Uani 1 1 d .
H10A H 0.5221 0.4242 1.0115 0.035 Uiso 1 1 calc R
C11 C 0.4225(3) 0.3760(2) 0.8860(2) 0.0280(8) Uani 1 1 d .
H11A H 0.3173 0.3946 0.8896 0.034 Uiso 1 1 calc R
C12 C 0.4522(3) 0.3305(2) 0.80882(19) 0.0236(7) Uani 1 1 d .
C13 C 0.6066(3) 0.30362(19) 0.8044(2) 0.0267(7) Uani 1 1 d .
H13A H 0.6275 0.2712 0.7523 0.032 Uiso 1 1 calc R
C14 C 0.7308(3) 0.3236(2) 0.8753(2) 0.0283(8) Uani 1 1 d .
H14A H 0.8362 0.3058 0.8711 0.034 Uiso 1 1 calc R
C15 C 0.3167(3) 0.3088(2) 0.7344(2) 0.0255(7) Uani 1 1 d .
C16 C 0.1814(4) 0.2684(2) 0.7560(2) 0.0359(8) Uani 1 1 d .
H16A H 0.1770 0.2509 0.8176 0.043 Uiso 1 1 calc R
C17 C 0.0530(3) 0.2540(2) 0.6867(2) 0.0343(8) Uani 1 1 d .
H17A H -0.0406 0.2263 0.7001 0.041 Uiso 1 1 calc R
C18 C 0.0620(3) 0.2801(2) 0.5982(2) 0.0284(8) Uani 1 1 d .
H18A H -0.0257 0.2720 0.5498 0.034 Uiso 1 1 calc R
C19 C 0.2006(3) 0.3182(2) 0.5813(2) 0.0258(7) Uani 1 1 d .
H19A H 0.2078 0.3345 0.5198 0.031 Uiso 1 1 calc R

loop_
_atom_site_aniso_label
_atom_site_aniso_U_11
_atom_site_aniso_U_22
_atom_site_aniso_U_33
_atom_site_aniso_U_23
_atom_site_aniso_U_13
_atom_site_aniso_U_12
Cd1 0.02086(11) 0.02810(12) 0.02005(12) -0.00176(12) -0.00041(8) -0.00276(12)
N1 0.0234(14) 0.0306(16) 0.0218(15) -0.0046(12) 0.0005(11) -0.0032(12)
N10A 0.0272(15) 0.0341(18) 0.0268(16) 0.0029(13) 0.0111(13) -0.0044(13)
N20A 0.0230(13) 0.0234(15) 0.0180(14) -0.0001(11) -0.0012(11) 0.0011(11)
N20 0.0237(15) 0.0300(16) 0.0330(18) 0.0056(12) 0.0059(13) 0.0015(12)
O11 0.0227(11) 0.0316(13) 0.0283(13) 0.0014(10) -0.0010(9) 0.0008(10)
O12 0.0585(16) 0.0349(15) 0.0322(14) -0.0031(11) 0.0202(12) 0.0107(12)
O13 0.0268(12) 0.0419(14) 0.0220(13) -0.0032(10) 0.0034(10) 0.0025(10)
O21 0.0340(13) 0.0383(14) 0.0209(13) 0.0010(10) 0.0033(10) 0.0032(10)
O22 0.0312(13) 0.0530(18) 0.0478(16) 0.0135(12) 0.0085(11) 0.0172(12)
O23 0.0270(12) 0.0307(13) 0.0233(12) -0.0006(10) 0.0071(9) -0.0016(10)
C2 0.0276(18) 0.046(2) 0.027(2) -0.0103(16) 0.0032(15) 0.0003(16)
C3 0.0189(17) 0.058(3) 0.035(2) -0.0073(18) -0.0004(15) -0.0028(16)
C4 0.0295(18) 0.033(2) 0.0265(19) 0.0012(14) -0.0021(14) -0.0053(14)
C5 0.0327(18) 0.029(2) 0.0244(18) -0.0036(14) 0.0014(14) -0.0047(15)
C6 0.0250(17) 0.0305(19) 0.0262(19) -0.0035(14) 0.0040(14) 0.0008(14)
C7 0.0285(17) 0.0359(19) 0.0277(18) 0.0001(16) 0.0014(14) -0.0041(16)
C8 0.0285(18) 0.033(2) 0.0270(19) 0.0022(14) 0.0019(14) -0.0038(14)
C9 0.0277(17) 0.0261(19) 0.0232(18) 0.0055(14) -0.0036(14) -0.0073(14)
C10 0.0314(18) 0.035(2) 0.0209(18) -0.0007(14) 0.0037(14) -0.0038(14)
C11 0.0250(17) 0.033(2) 0.0256(19) 0.0048(14) 0.0025(14) -0.0028(14)
C12 0.0231(16) 0.0286(18) 0.0180(17) 0.0043(13) 0.0002(13) -0.0069(13)
C13 0.0293(17) 0.0310(19) 0.0181(17) 0.0011(14) -0.0009(13) -0.0012(14)
C14 0.0239(17) 0.034(2) 0.0247(19) 0.0042(14) -0.0022(14) -0.0012(14)
C15 0.0224(16) 0.0311(19) 0.0217(18) 0.0018(14) 0.0001(13) -0.0021(14)
C16 0.040(2) 0.044(2) 0.0245(19) 0.0001(15) 0.0066(16) -0.0155(17)
C17 0.0236(17) 0.046(2) 0.033(2) -0.0013(16) 0.0040(15) -0.0114(15)
C18 0.0204(17) 0.033(2) 0.029(2) -0.0053(15) -0.0044(14) -0.0026(13)
C19 0.0289(17) 0.0283(19) 0.0176(17) -0.0015(13) -0.0039(14) 0.0023(14)

loop_
_atom_type_symbol
_atom_type_description
_atom_type_scat_dispersion_real
_atom_type_scat_dispersion_imag
_atom_type_scat_source
C C 0.0033 0.0016 'International Tables Vol C Tables 4.2.6.8 and 6.1.1.4'
H H 0.0000 0.0000 'International Tables Vol C Tables 4.2.6.8 and 6.1.1.4'
N N 0.0061 0.0033 'International Tables Vol C Tables 4.2.6.8 and 6.1.1.4'
O O 0.0106 0.0060 'International Tables Vol C Tables 4.2.6.8 and 6.1.1.4'
Cd Cd -0.8075 1.2024 'International Tables Vol C Tables 4.2.6.8 and 6.1.1.4'

loop_
_geom_angle_atom_site_label_1
_geom_angle_atom_site_label_2
_geom_angle_atom_site_label_3
_geom_angle
_geom_angle_site_symmetry_1
_geom_angle_site_symmetry_3
_geom_angle_publ_flag
N1 Cd1 O23 117.02(8) 3_767 . y
N1 Cd1 N20A 124.75(9) 3_767 . y
O23 Cd1 N20A 89.84(7) . . y
N1 Cd1 O13 94.74(8) 3_767 . y
O23 Cd1 O13 140.57(7) . . y
N20A Cd1 O13 90.33(8) . . y
N1 Cd1 O11 138.75(8) 3_767 . y
O23 Cd1 O11 86.73(7) . . y
N20A Cd1 O11 85.62(7) . . y
O13 Cd1 O11 53.99(6) . . y
N1 Cd1 O23 81.69(8) 3_767 3_666 y
O23 Cd1 O23 73.24(7) . 3_666 y
N20A Cd1 O23 153.39(7) . 3_666 y
O13 Cd1 O23 90.18(7) . 3_666 y
O11 Cd1 O23 73.31(7) . 3_666 y
N1 Cd1 O21 84.28(8) 3_767 . y
O23 Cd1 O21 52.27(7) . . y
N20A Cd1 O21 75.82(7) . . y
O13 Cd1 O21 162.08(7) . . y
O11 Cd1 O21 134.09(6) . . y
O23 Cd1 O21 107.32(7) 3_666 . y
C2 N1 C6 117.9(3) . . ?
C2 N1 Cd1 120.4(2) . 3_767 ?
C6 N1 Cd1 121.3(2) . 3_767 ?
O12 N10A O11 121.9(3) . . ?
O12 N10A O13 120.6(3) . . ?
O11 N10A O13 117.5(3) . . ?
C19 N20A C15 118.0(3) . . ?
C19 N20A Cd1 115.4(2) . . ?
C15 N20A Cd1 125.91(18) . . ?
O22 N20 O21 122.9(3) . . ?
O22 N20 O23 119.9(3) . . ?
O21 N20 O23 117.2(2) . . ?
N10A O11 Cd1 93.06(16) . . ?
N10A O13 Cd1 95.47(16) . . ?
N20 O21 Cd1 88.49(16) . . ?
N20 O23 Cd1 101.96(16) . . ?
N20 O23 Cd1 123.37(17) . 3_666 ?
Cd1 O23 Cd1 106.76(7) . 3_666 ?
N1 C2 C3 122.9(3) . . ?
C4 C3 C2 119.1(3) . . ?
C3 C4 C5 118.1(3) . . ?
C3 C4 C7 121.6(3) . . ?
C5 C4 C7 120.3(3) . . ?
C6 C5 C4 118.9(3) . . ?
N1 C6 C5 123.0(3) . . ?
C8 C7 C4 176.5(4) . . ?
C7 C8 C9 177.2(4) . . ?
C10 C9 C14 119.0(3) . . ?
C10 C9 C8 119.0(3) . . ?
C14 C9 C8 122.0(3) . . ?
C11 C10 C9 120.6(3) . . ?
C12 C11 C10 120.6(3) . . ?
C11 C12 C13 119.2(3) . . ?
C11 C12 C15 119.0(3) . . ?
C13 C12 C15 121.8(3) . . ?
C14 C13 C12 120.8(3) . . ?
C13 C14 C9 119.8(3) . . ?
N20A C15 C16 121.7(3) . . ?
N20A C15 C12 118.2(3) . . ?
C16 C15 C12 120.0(3) . . ?
C17 C16 C15 119.1(3) . . ?
C18 C17 C16 119.4(3) . . ?
C19 C18 C17 118.5(3) . . ?
N20A C19 C18 123.3(3) . . ?

loop_
_geom_bond_atom_site_label_1
_geom_bond_atom_site_label_2
_geom_bond_distance
_geom_bond_site_symmetry_2
_geom_bond_publ_flag
Cd1 N1 2.240(2) 3_767 y
Cd1 O23 2.298(2) . y
Cd1 N20A 2.298(2) . y
Cd1 O11 2.419(2) . y
Cd1 O13 2.360(2) . y
Cd1 O21 2.614(2) . y
Cd1 O23 2.530(2) 3_666 y
N1 C2 1.332(3) . ?
N1 C6 1.336(3) . ?
N1 Cd1 2.240(2) 3_767 ?
N10A O12 1.233(3) . ?
N10A O11 1.262(3) . ?
N10A O13 1.276(3) . ?
N20A C19 1.346(3) . ?
N20A C15 1.347(3) . ?
N20 O22 1.218(3) . ?
N20 O21 1.252(3) . ?
N20 O23 1.305(3) . ?
O23 Cd1 2.530(2) 3_666 ?
C2 C3 1.384(4) . ?
C3 C4 1.383(4) . ?
C4 C5 1.392(4) . ?
C4 C7 1.442(4) . ?
C5 C6 1.381(4) . ?
C7 C8 1.185(4) . ?
C8 C9 1.440(4) . ?
C9 C10 1.391(4) . ?
C9 C14 1.403(4) . ?
C10 C11 1.386(4) . ?
C11 C12 1.385(4) . ?
C12 C13 1.390(4) . ?
C12 C15 1.490(4) . ?
C13 C14 1.389(4) . ?
C15 C16 1.388(4) . ?
C16 C17 1.383(4) . ?
C17 C18 1.375(4) . ?
C18 C19 1.374(4) . ?
